data_7126189
loop_
_publ_author_name
'Ishi-I, Tsutomu'
'Tanaka, Honoka'
'Park, In Seob'
'Yasuda, Takuma'
'Kato, Shin-Ichiro'
'Ito, Mitsunori'
'Hiyoshi, Hidetaka'
'Matsumoto, Taisuke'

_publ_section_title
;
 White-light emission from a pyrimidine-carbazole conjugate with tunable
 phosphorescence-fluorescence dual emission and multicolor emission
 switching.
;
_journal_issue 29
_journal_name_full 'Chemical communications (Cambridge, England)'
_journal_page_first 4051
_journal_page_last 4054
_journal_paper_doi 10.1039/d0cc00251h
_journal_volume 56
_journal_year 2020
_chemical_formula_moiety 'C28 H19 N3'
_chemical_formula_sum 'C28 H19 N3'
_chemical_formula_weight 397.48
_space_group_crystal_system monoclinic
_space_group_IT_number 14
_space_group_name_Hall '-P 2ybc'
_space_group_name_H-M_alt 'P 1 21/c 1'
_atom_sites_solution_hydrogens geom
_atom_sites_solution_primary direct
_atom_sites_solution_secondary difmap
_audit_update_record
;
2020-01-06 deposited with the CCDC.	2020-03-10 downloaded from the CCDC.
;
_cell_angle_alpha 90.0000
_cell_angle_beta 95.945(11)
_cell_angle_gamma 90.0000
_cell_formula_units_Z 4
_cell_length_a 5.182(2)
_cell_length_b 16.682(7)
_cell_length_c 22.341(10)
_cell_measurement_reflns_used 6309
_cell_measurement_temperature 123
_cell_measurement_theta_max 30.17
_cell_measurement_theta_min 2.20
_cell_volume 1920.9(14)
_computing_cell_refinement CrystalClear
_computing_data_collection 'CrystalClear (Rigaku Inc., 2008)'
_computing_data_reduction CrystalClear
_computing_molecular_graphics 'CrystalStructure 4.2.2'
_computing_publication_material 'CrystalStructure 4.2.2 (Rigaku, 2016)'
_computing_structure_refinement 'SHELXL Version 2014/7 (Sheldrick, 2008)'
_computing_structure_solution 'Il Milione (Burla, et al., 2007)'
_diffrn_ambient_temperature 123
_diffrn_detector_area_resol_mean 14.222
_diffrn_measured_fraction_theta_full 0.990
_diffrn_measured_fraction_theta_max 0.980
_diffrn_measurement_device_type 'Rigaku Saturn724'
_diffrn_measurement_method \w
_diffrn_radiation_type 'Mo K\a'
_diffrn_radiation_wavelength 0.71075
_diffrn_reflns_av_R_equivalents 0.0805
_diffrn_reflns_Laue_measured_fraction_full 0.990
_diffrn_reflns_Laue_measured_fraction_max 0.980
_diffrn_reflns_limit_h_max 6
_diffrn_reflns_limit_h_min -6
_diffrn_reflns_limit_k_max 21
_diffrn_reflns_limit_k_min -21
_diffrn_reflns_limit_l_max 28
_diffrn_reflns_limit_l_min -28
_diffrn_reflns_number 19114
_diffrn_reflns_point_group_measured_fraction_full 0.990
_diffrn_reflns_point_group_measured_fraction_max 0.980
_diffrn_reflns_theta_full 25.242
_diffrn_reflns_theta_max 27.462
_diffrn_reflns_theta_min 3.009
_diffrn_standards_number 0
_exptl_absorpt_coefficient_mu 0.082
_exptl_absorpt_correction_T_max 0.995
_exptl_absorpt_correction_T_min 0.808
_exptl_absorpt_correction_type multi-scan
_exptl_absorpt_process_details 'REQAB (Rigaku, 1998)'
_exptl_crystal_colour colorless
_exptl_crystal_density_diffrn 1.374
_exptl_crystal_density_method 'not measured'
_exptl_crystal_description prism
_exptl_crystal_F_000 832.00
_exptl_crystal_size_max 0.200
_exptl_crystal_size_mid 0.120
_exptl_crystal_size_min 0.060
_refine_diff_density_max 0.38
_refine_diff_density_min -0.51
_refine_ls_extinction_method none
_refine_ls_goodness_of_fit_ref 1.190
_refine_ls_hydrogen_treatment constr
_refine_ls_number_parameters 280
_refine_ls_number_reflns 4313
_refine_ls_number_restraints 0
_refine_ls_R_factor_all 0.1143
_refine_ls_R_factor_gt 0.0988
_refine_ls_shift/su_max 0.000
_refine_ls_structure_factor_coef Fsqd
_refine_ls_weighting_details 'w = 1/[\s^2^(Fo^2^)+(0.0914P)^2^+1.3717P] where P=(Fo^2^+2Fc^2^)/3'
_refine_ls_weighting_scheme calc
_refine_ls_wR_factor_gt 0.2147
_refine_ls_wR_factor_ref 0.2269
_reflns_Friedel_coverage 0.000
_reflns_number_gt 3661
_reflns_number_total 4313
_reflns_threshold_expression F^2^>2.0\s(F^2^)
_cod_data_source_file d0cc00251h3.cif
_cod_data_source_block ishi-i1704b
_cod_depositor_comments 'Adding full bibliography for 7126189--7126193.cif.'
_cod_original_cell_volume 1920.8(14)
_cod_database_code 7126189

loop_
_space_group_symop_id
_space_group_symop_operation_xyz
1 +X,+Y,+Z
2 -X,1/2+Y,1/2-Z
3 -X,-Y,-Z
4 +X,-1/2-Y,-1/2+Z

loop_
_atom_site_label
_atom_site_type_symbol
_atom_site_fract_x
_atom_site_fract_y
_atom_site_fract_z
_atom_site_U_iso_or_equiv
_atom_site_adp_type
_atom_site_occupancy
_atom_site_site_symmetry_order
_atom_site_calc_flag
_atom_site_refinement_flags_posn
_atom_site_refinement_flags_adp
_atom_site_refinement_flags_occupancy
_atom_site_disorder_assembly
_atom_site_disorder_group
N1 N 0.2613(4) 0.23135(13) 0.36446(9) 0.0308(5) Uani 1 1 d . . . . .
N2 N 0.1371(4) 0.21469(13) 0.25895(9) 0.0313(5) Uani 1 1 d . . . . .
N3 N 0.4772(4) 0.14052(13) 0.30799(9) 0.0303(5) Uani 1 1 d . . . . .
C1 C 0.2806(5) 0.19818(15) 0.31054(11) 0.0295(6) Uani 1 1 d . . . . .
C2 C 0.0653(5) 0.28420(15) 0.36728(11) 0.0308(6) Uani 1 1 d . . . . .
C3 C -0.0966(5) 0.30481(16) 0.31616(11) 0.0335(6) Uani 1 1 d . . . . .
H3 H -0.2340 0.3421 0.3183 0.040 Uiso 1 1 calc R U . . .
C4 C -0.0525(5) 0.26947(16) 0.26155(11) 0.0317(6) Uani 1 1 d . . . . .
C5 C 0.5271(5) 0.09572(15) 0.25571(11) 0.0305(6) Uani 1 1 d . . . . .
C6 C 0.3970(6) 0.09175(17) 0.19811(12) 0.0364(6) Uani 1 1 d . . . . .
H6 H 0.2480 0.1237 0.1871 0.044 Uiso 1 1 calc R U . . .
C7 C 0.4926(6) 0.03934(18) 0.15714(12) 0.0406(7) Uani 1 1 d . . . . .
H7 H 0.4054 0.0359 0.1177 0.049 Uiso 1 1 calc R U . . .
C8 C 0.7108(6) -0.00818(17) 0.17177(12) 0.0379(6) Uani 1 1 d . . . . .
H8 H 0.7702 -0.0432 0.1426 0.045 Uiso 1 1 calc R U . . .
C9 C 0.8403(6) -0.00410(17) 0.22883(12) 0.0379(6) Uani 1 1 d . . . . .
H9 H 0.9902 -0.0359 0.2393 0.046 Uiso 1 1 calc R U . . .
C10 C 0.7479(5) 0.04737(16) 0.27079(11) 0.0319(6) Uani 1 1 d . . . . .
C11 C 0.8360(5) 0.06192(15) 0.33328(11) 0.0316(6) Uani 1 1 d . . . . .
C12 C 1.0419(5) 0.02878(17) 0.37049(12) 0.0368(6) Uani 1 1 d . . . . .
H12 H 1.1576 -0.0082 0.3550 0.044 Uiso 1 1 calc R U . . .
C13 C 1.0734(6) 0.05121(17) 0.43079(13) 0.0386(7) Uani 1 1 d . . . . .
H13 H 1.2133 0.0300 0.4569 0.046 Uiso 1 1 calc R U . . .
C14 C 0.9010(6) 0.10457(17) 0.45295(12) 0.0374(6) Uani 1 1 d . . . . .
H14 H 0.9234 0.1181 0.4945 0.045 Uiso 1 1 calc R U . . .
C15 C 0.6962(5) 0.13894(17) 0.41639(12) 0.0360(6) Uani 1 1 d . . . . .
H15 H 0.5815 0.1759 0.4322 0.043 Uiso 1 1 calc R U . . .
C16 C 0.6657(5) 0.11712(16) 0.35575(11) 0.0309(6) Uani 1 1 d . . . . .
C17 C 0.0367(5) 0.32125(16) 0.42703(11) 0.0324(6) Uani 1 1 d . . . . .
C18 C 0.2165(6) 0.3063(2) 0.47619(13) 0.0440(7) Uani 1 1 d . . . . .
H18 H 0.3592 0.2718 0.4718 0.053 Uiso 1 1 calc R U . . .
C19 C 0.1912(7) 0.3411(2) 0.53177(13) 0.0490(8) Uani 1 1 d . . . . .
H19 H 0.3165 0.3300 0.5649 0.059 Uiso 1 1 calc R U . . .
C20 C -0.0134(6) 0.39148(17) 0.53948(12) 0.0401(7) Uani 1 1 d . . . . .
H20 H -0.0290 0.4157 0.5774 0.048 Uiso 1 1 calc R U . . .
C21 C -0.1946(6) 0.40602(19) 0.49126(13) 0.0454(8) Uani 1 1 d . . . . .
H21 H -0.3374 0.4403 0.4962 0.055 Uiso 1 1 calc R U . . .
C22 C -0.1722(6) 0.37150(19) 0.43559(13) 0.0435(7) Uani 1 1 d . . . . .
H22 H -0.3002 0.3821 0.4029 0.052 Uiso 1 1 calc R U . . .
C23 C -0.2052(5) 0.29210(15) 0.20402(11) 0.0320(6) Uani 1 1 d . . . . .
C24 C -0.4214(5) 0.34241(17) 0.20293(12) 0.0372(6) Uani 1 1 d . . . . .
H24 H -0.4766 0.3610 0.2397 0.045 Uiso 1 1 calc R U . . .
C25 C -0.5567(6) 0.36550(18) 0.14874(13) 0.0420(7) Uani 1 1 d . . . . .
H25 H -0.7033 0.3997 0.1487 0.050 Uiso 1 1 calc R U . . .
C26 C -0.4778(6) 0.33862(18) 0.09458(13) 0.0438(7) Uani 1 1 d . . . . .
H26 H -0.5689 0.3548 0.0575 0.053 Uiso 1 1 calc R U . . .
C27 C -0.2656(6) 0.28808(19) 0.09511(13) 0.0456(7) Uani 1 1 d . . . . .
H27 H -0.2121 0.2690 0.0583 0.055 Uiso 1 1 calc R U . . .
C28 C -0.1319(6) 0.26533(19) 0.14900(12) 0.0410(7) Uani 1 1 d . . . . .
H28 H 0.0135 0.2307 0.1487 0.049 Uiso 1 1 calc R U . . .

loop_
_atom_site_aniso_label
_atom_site_aniso_U_11
_atom_site_aniso_U_22
_atom_site_aniso_U_33
_atom_site_aniso_U_23
_atom_site_aniso_U_13
_atom_site_aniso_U_12
N1 0.0327(12) 0.0348(11) 0.0257(11) -0.0013(9) 0.0065(9) -0.0013(9)
N2 0.0345(12) 0.0333(11) 0.0264(11) 0.0004(9) 0.0039(9) 0.0028(9)
N3 0.0346(12) 0.0340(11) 0.0228(10) -0.0016(8) 0.0049(9) 0.0034(9)
C1 0.0331(13) 0.0305(12) 0.0258(12) 0.0010(10) 0.0069(10) -0.0015(10)
C2 0.0349(14) 0.0317(13) 0.0264(13) 0.0011(10) 0.0059(10) -0.0032(11)
C3 0.0371(14) 0.0343(14) 0.0297(13) -0.0003(11) 0.0068(11) 0.0014(11)
C4 0.0344(14) 0.0323(13) 0.0291(13) 0.0026(10) 0.0064(10) -0.0036(11)
C5 0.0342(14) 0.0323(13) 0.0262(13) 0.0008(10) 0.0086(10) 0.0002(10)
C6 0.0402(15) 0.0392(15) 0.0297(14) -0.0019(11) 0.0026(11) 0.0019(12)
C7 0.0511(18) 0.0429(16) 0.0277(14) -0.0017(12) 0.0030(12) 0.0040(13)
C8 0.0472(17) 0.0367(14) 0.0311(14) -0.0031(11) 0.0109(12) 0.0044(13)
C9 0.0402(15) 0.0376(15) 0.0368(15) 0.0002(12) 0.0078(12) 0.0027(12)
C10 0.0357(14) 0.0336(13) 0.0269(13) 0.0014(10) 0.0060(10) -0.0040(11)
C11 0.0347(14) 0.0319(13) 0.0286(13) 0.0001(10) 0.0054(10) -0.0019(11)
C12 0.0364(15) 0.0361(14) 0.0383(15) 0.0041(12) 0.0058(12) 0.0014(12)
C13 0.0379(15) 0.0425(15) 0.0347(15) 0.0086(12) 0.0008(12) -0.0023(12)
C14 0.0425(16) 0.0441(16) 0.0255(13) 0.0036(11) 0.0027(11) 0.0002(13)
C15 0.0405(15) 0.0378(15) 0.0300(14) 0.0025(11) 0.0052(11) -0.0013(12)
C16 0.0326(14) 0.0341(13) 0.0257(13) 0.0039(10) 0.0023(10) -0.0034(11)
C17 0.0365(14) 0.0351(13) 0.0268(13) 0.0019(10) 0.0083(10) -0.0032(11)
C18 0.0469(17) 0.0547(18) 0.0308(14) -0.0074(13) 0.0055(12) 0.0086(14)
C19 0.0535(19) 0.062(2) 0.0310(15) -0.0070(14) 0.0013(13) 0.0118(16)
C20 0.0513(18) 0.0406(15) 0.0302(14) -0.0056(11) 0.0131(13) -0.0009(13)
C21 0.0533(19) 0.0487(17) 0.0354(16) -0.0042(13) 0.0094(14) 0.0093(15)
C22 0.0486(18) 0.0493(17) 0.0320(15) -0.0026(13) 0.0020(12) 0.0076(14)
C23 0.0360(14) 0.0326(13) 0.0276(13) 0.0025(10) 0.0041(10) -0.0007(11)
C24 0.0411(16) 0.0394(15) 0.0313(14) -0.0019(11) 0.0040(12) 0.0028(12)
C25 0.0423(16) 0.0402(16) 0.0416(16) 0.0006(12) -0.0046(13) 0.0022(13)
C26 0.0511(18) 0.0464(17) 0.0317(15) 0.0027(13) -0.0055(13) -0.0009(14)
C27 0.0554(19) 0.0522(18) 0.0285(14) -0.0001(13) 0.0017(13) 0.0048(15)
C28 0.0463(17) 0.0477(17) 0.0289(14) 0.0006(12) 0.0029(12) 0.0049(14)

loop_
_atom_type_symbol
_atom_type_description
_atom_type_scat_dispersion_real
_atom_type_scat_dispersion_imag
_atom_type_scat_source
C C 0.0033 0.0016
;
International Tables for Crystallography
(Vol. C, Tables 4.2.6.8 and 6.1.1.4)
;
H H 0.0000 0.0000
;
International Tables for Crystallography
(Vol. C, Table 6.1.1.4)
;
N N 0.0061 0.0033
;
International Tables for Crystallography
(Vol. C, Tables 4.2.6.8 and 6.1.1.4)
;

loop_
_geom_angle_atom_site_label_1
_geom_angle_atom_site_label_2
_geom_angle_atom_site_label_3
_geom_angle
_geom_angle_site_symmetry_1
_geom_angle_site_symmetry_3
_geom_angle_publ_flag
C1 N1 C2 116.0(2) . . ?
C1 N2 C4 116.5(2) . . ?
C1 N3 C16 126.9(2) . . ?
C1 N3 C5 125.6(2) . . ?
C16 N3 C5 107.5(2) . . ?
N2 C1 N1 127.2(2) . . ?
N2 C1 N3 116.6(2) . . ?
N1 C1 N3 116.2(2) . . ?
N1 C2 C3 121.1(2) . . ?
N1 C2 C17 117.2(2) . . ?
C3 C2 C17 121.7(2) . . ?
C2 C3 C4 118.4(2) . . ?
C2 C3 H3 120.8 . . ?
C4 C3 H3 120.8 . . ?
N2 C4 C3 120.7(2) . . ?
N2 C4 C23 117.4(2) . . ?
C3 C4 C23 121.9(2) . . ?
C6 C5 C10 119.8(2) . . ?
C6 C5 N3 131.9(2) . . ?
C10 C5 N3 108.3(2) . . ?
C5 C6 C7 117.8(3) . . ?
C5 C6 H6 121.1 . . ?
C7 C6 H6 121.1 . . ?
C8 C7 C6 122.6(3) . . ?
C8 C7 H7 118.7 . . ?
C6 C7 H7 118.7 . . ?
C9 C8 C7 119.6(3) . . ?
C9 C8 H8 120.2 . . ?
C7 C8 H8 120.2 . . ?
C8 C9 C10 119.0(3) . . ?
C8 C9 H9 120.5 . . ?
C10 C9 H9 120.5 . . ?
C9 C10 C5 121.2(2) . . ?
C9 C10 C11 131.2(3) . . ?
C5 C10 C11 107.6(2) . . ?
C12 C11 C16 121.1(2) . . ?
C12 C11 C10 130.9(3) . . ?
C16 C11 C10 108.0(2) . . ?
C13 C12 C11 118.4(3) . . ?
C13 C12 H12 120.8 . . ?
C11 C12 H12 120.8 . . ?
C14 C13 C12 120.2(3) . . ?
C14 C13 H13 119.9 . . ?
C12 C13 H13 119.9 . . ?
C13 C14 C15 122.3(3) . . ?
C13 C14 H14 118.9 . . ?
C15 C14 H14 118.9 . . ?
C14 C15 C16 117.7(3) . . ?
C14 C15 H15 121.2 . . ?
C16 C15 H15 121.2 . . ?
C15 C16 C11 120.4(2) . . ?
C15 C16 N3 131.0(3) . . ?
C11 C16 N3 108.6(2) . . ?
C18 C17 C22 117.7(3) . . ?
C18 C17 C2 120.9(3) . . ?
C22 C17 C2 121.4(2) . . ?
C17 C18 C19 121.0(3) . . ?
C17 C18 H18 119.5 . . ?
C19 C18 H18 119.5 . . ?
C20 C19 C18 120.8(3) . . ?
C20 C19 H19 119.6 . . ?
C18 C19 H19 119.6 . . ?
C21 C20 C19 118.8(3) . . ?
C21 C20 H20 120.6 . . ?
C19 C20 H20 120.6 . . ?
C20 C21 C22 121.0(3) . . ?
C20 C21 H21 119.5 . . ?
C22 C21 H21 119.5 . . ?
C21 C22 C17 120.6(3) . . ?
C21 C22 H22 119.7 . . ?
C17 C22 H22 119.7 . . ?
C28 C23 C24 117.9(2) . . ?
C28 C23 C4 120.7(2) . . ?
C24 C23 C4 121.4(2) . . ?
C25 C24 C23 120.8(3) . . ?
C25 C24 H24 119.6 . . ?
C23 C24 H24 119.6 . . ?
C24 C25 C26 120.1(3) . . ?
C24 C25 H25 119.9 . . ?
C26 C25 H25 119.9 . . ?
C27 C26 C25 119.6(3) . . ?
C27 C26 H26 120.2 . . ?
C25 C26 H26 120.2 . . ?
C28 C27 C26 120.1(3) . . ?
C28 C27 H27 119.9 . . ?
C26 C27 H27 119.9 . . ?
C27 C28 C23 121.5(3) . . ?
C27 C28 H28 119.3 . . ?
C23 C28 H28 119.3 . . ?

loop_
_geom_bond_atom_site_label_1
_geom_bond_atom_site_label_2
_geom_bond_distance
_geom_bond_site_symmetry_2
_geom_bond_publ_flag
N1 C1 1.339(3) . ?
N1 C2 1.351(3) . ?
N2 C1 1.334(3) . ?
N2 C4 1.348(3) . ?
N3 C1 1.406(3) . ?
N3 C16 1.424(3) . ?
N3 C5 1.433(3) . ?
C2 C3 1.388(4) . ?
C2 C17 1.492(4) . ?
C3 C4 1.395(4) . ?
C3 H3 0.9500 . ?
C4 C23 1.486(4) . ?
C5 C6 1.391(4) . ?
C5 C10 1.412(4) . ?
C6 C7 1.393(4) . ?
C6 H6 0.9500 . ?
C7 C8 1.392(4) . ?
C7 H7 0.9500 . ?
C8 C9 1.379(4) . ?
C8 H8 0.9500 . ?
C9 C10 1.392(4) . ?
C9 H9 0.9500 . ?
C10 C11 1.444(4) . ?
C11 C12 1.397(4) . ?
C11 C16 1.404(4) . ?
C12 C13 1.392(4) . ?
C12 H12 0.9500 . ?
C13 C14 1.388(4) . ?
C13 H13 0.9500 . ?
C14 C15 1.394(4) . ?
C14 H14 0.9500 . ?
C15 C16 1.396(4) . ?
C15 H15 0.9500 . ?
C17 C18 1.387(4) . ?
C17 C22 1.398(4) . ?
C18 C19 1.389(4) . ?
C18 H18 0.9500 . ?
C19 C20 1.377(4) . ?
C19 H19 0.9500 . ?
C20 C21 1.375(4) . ?
C20 H20 0.9500 . ?
C21 C22 1.386(4) . ?
C21 H21 0.9500 . ?
C22 H22 0.9500 . ?
C23 C28 1.397(4) . ?
C23 C24 1.398(4) . ?
C24 C25 1.389(4) . ?
C24 H24 0.9500 . ?
C25 C26 1.391(4) . ?
C25 H25 0.9500 . ?
C26 C27 1.384(4) . ?
C26 H26 0.9500 . ?
C27 C28 1.379(4) . ?
C27 H27 0.9500 . ?
C28 H28 0.9500 . ?

loop_
_geom_torsion_atom_site_label_1
_geom_torsion_atom_site_label_2
_geom_torsion_atom_site_label_3
_geom_torsion_atom_site_label_4
_geom_torsion
_geom_torsion_site_symmetry_1
_geom_torsion_site_symmetry_2
_geom_torsion_site_symmetry_3
_geom_torsion_site_symmetry_4
_geom_torsion_publ_flag
C4 N2 C1 N1 -1.7(4) . . . . ?
C4 N2 C1 N3 179.5(2) . . . . ?
C2 N1 C1 N2 3.9(4) . . . . ?
C2 N1 C1 N3 -177.3(2) . . . . ?
C16 N3 C1 N2 175.2(2) . . . . ?
C5 N3 C1 N2 -3.2(4) . . . . ?
C16 N3 C1 N1 -3.7(4) . . . . ?
C5 N3 C1 N1 177.8(2) . . . . ?
C1 N1 C2 C3 -2.9(4) . . . . ?
C1 N1 C2 C17 179.2(2) . . . . ?
N1 C2 C3 C4 0.1(4) . . . . ?
C17 C2 C3 C4 178.0(2) . . . . ?
C1 N2 C4 C3 -1.5(4) . . . . ?
C1 N2 C4 C23 176.7(2) . . . . ?
C2 C3 C4 N2 2.2(4) . . . . ?
C2 C3 C4 C23 -175.9(2) . . . . ?
C1 N3 C5 C6 -4.9(4) . . . . ?
C16 N3 C5 C6 176.4(3) . . . . ?
C1 N3 C5 C10 177.0(2) . . . . ?
C16 N3 C5 C10 -1.7(3) . . . . ?
C10 C5 C6 C7 -0.1(4) . . . . ?
N3 C5 C6 C7 -178.0(3) . . . . ?
C5 C6 C7 C8 -0.2(4) . . . . ?
C6 C7 C8 C9 0.0(4) . . . . ?
C7 C8 C9 C10 0.5(4) . . . . ?
C8 C9 C10 C5 -0.7(4) . . . . ?
C8 C9 C10 C11 177.6(3) . . . . ?
C6 C5 C10 C9 0.5(4) . . . . ?
N3 C5 C10 C9 178.9(2) . . . . ?
C6 C5 C10 C11 -178.1(2) . . . . ?
N3 C5 C10 C11 0.3(3) . . . . ?
C9 C10 C11 C12 0.3(5) . . . . ?
C5 C10 C11 C12 178.7(3) . . . . ?
C9 C10 C11 C16 -177.1(3) . . . . ?
C5 C10 C11 C16 1.3(3) . . . . ?
C16 C11 C12 C13 0.6(4) . . . . ?
C10 C11 C12 C13 -176.5(3) . . . . ?
C11 C12 C13 C14 0.7(4) . . . . ?
C12 C13 C14 C15 -1.5(4) . . . . ?
C13 C14 C15 C16 0.9(4) . . . . ?
C14 C15 C16 C11 0.5(4) . . . . ?
C14 C15 C16 N3 179.1(3) . . . . ?
C12 C11 C16 C15 -1.2(4) . . . . ?
C10 C11 C16 C15 176.5(2) . . . . ?
C12 C11 C16 N3 179.9(2) . . . . ?
C10 C11 C16 N3 -2.4(3) . . . . ?
C1 N3 C16 C15 5.1(4) . . . . ?
C5 N3 C16 C15 -176.2(3) . . . . ?
C1 N3 C16 C11 -176.1(2) . . . . ?
C5 N3 C16 C11 2.6(3) . . . . ?
N1 C2 C17 C18 4.8(4) . . . . ?
C3 C2 C17 C18 -173.2(3) . . . . ?
N1 C2 C17 C22 -174.7(3) . . . . ?
C3 C2 C17 C22 7.4(4) . . . . ?
C22 C17 C18 C19 -0.9(5) . . . . ?
C2 C17 C18 C19 179.6(3) . . . . ?
C17 C18 C19 C20 -0.1(5) . . . . ?
C18 C19 C20 C21 0.8(5) . . . . ?
C19 C20 C21 C22 -0.6(5) . . . . ?
C20 C21 C22 C17 -0.4(5) . . . . ?
C18 C17 C22 C21 1.1(4) . . . . ?
C2 C17 C22 C21 -179.4(3) . . . . ?
N2 C4 C23 C28 -8.1(4) . . . . ?
C3 C4 C23 C28 170.0(3) . . . . ?
N2 C4 C23 C24 173.7(2) . . . . ?
C3 C4 C23 C24 -8.1(4) . . . . ?
C28 C23 C24 C25 -0.6(4) . . . . ?
C4 C23 C24 C25 177.6(3) . . . . ?
C23 C24 C25 C26 0.0(4) . . . . ?
C24 C25 C26 C27 0.7(5) . . . . ?
C25 C26 C27 C28 -0.7(5) . . . . ?
C26 C27 C28 C23 0.1(5) . . . . ?
C24 C23 C28 C27 0.6(4) . . . . ?
C4 C23 C28 C27 -177.6(3) . . . . ?
